data_7246129
loop_
_publ_author_name
'Abidi, Adela'
'Fortin, Emmanuelle'
'Larocque, Kariane'
'Essalhi, Mohamed'
'Dissem, Nour'
'Chartrand, Daniel'
'Maris, Thierry'
'Duong, Adam'

_publ_section_title
;
 Missing puzzle in crystal engineering: 2-pyridone and
 [1,3,5]-triazine-2,4-diamine, the two most common cyclic hydrogen bonding
 sticky sites, in a single core
;
_journal_issue 6
_journal_name_full CrystEngComm
_journal_page_first 1018
_journal_page_last 1028
_journal_paper_doi 10.1039/D2CE01505F
_journal_volume 25
_journal_year 2023
_chemical_formula_moiety 'C11 H14 N6 O2, H2 O'
_chemical_formula_sum 'C11 H16 N6 O3'
_chemical_formula_weight 280.30
_space_group_crystal_system triclinic
_space_group_IT_number 2
_space_group_name_Hall '-P 1'
_space_group_name_H-M_alt 'P -1'
_atom_sites_solution_hydrogens mixed
_atom_sites_solution_primary dual
_audit_creation_date 2022-04-24
_audit_creation_method
;
Olex2 1.5
(compiled 2022.04.07 svn.rca3783a0 for OlexSys, GUI svn.r6498)
;
_audit_update_record
;
2022-04-28 deposited with the CCDC.	2023-01-13 downloaded from the CCDC.
;
_cell_angle_alpha 72.622(3)
_cell_angle_beta 88.326(3)
_cell_angle_gamma 68.746(3)
_cell_formula_units_Z 2
_cell_length_a 8.0907(5)
_cell_length_b 8.6941(5)
_cell_length_c 10.2522(7)
_cell_measurement_reflns_used 4113
_cell_measurement_temperature 100
_cell_measurement_theta_max 71.302
_cell_measurement_theta_min 4.537
_cell_volume 638.89(7)
_computing_cell_refinement
;
SAINT (2020) V8.40B; Integration Software for Single Crystal Data.
Bruker AXS Inc., Madison, WI 53719-1173.
;
_computing_data_collection
;
APEX 3 (2019) Bruker AXS Inc., Madison, WI 53719-1173.
;
_computing_data_reduction
;
SAINT (2020) V8.40B; Integration Software for Single Crystal Data.
Bruker AXS Inc., Madison, WI 53719-1173.
;
_computing_molecular_graphics 'Olex2 1.5 (Dolomanov et al., 2009)'
_computing_publication_material 'Olex2 1.5 (Dolomanov et al., 2009)'
_computing_structure_refinement 'XL  (Sheldrick, 2008)'
_computing_structure_solution 'XT (Sheldrick, 2015)'
_diffrn_ambient_temperature 100.00
_diffrn_detector_area_resol_mean 8.3
_diffrn_detector_type 'Bruker APEX2 CCD'
_diffrn_measured_fraction_theta_full 0.993
_diffrn_measured_fraction_theta_max 0.983
_diffrn_measurement_device 'three-circle diffractometer'
_diffrn_measurement_device_type 'Bruker Smart APEX'
_diffrn_measurement_method '\w scans'
_diffrn_radiation_type CuK\a
_diffrn_radiation_wavelength 1.54178
_diffrn_reflns_av_R_equivalents 0.0270
_diffrn_reflns_av_unetI/netI 0.0199
_diffrn_reflns_Laue_measured_fraction_full 0.993
_diffrn_reflns_Laue_measured_fraction_max 0.983
_diffrn_reflns_limit_h_max 9
_diffrn_reflns_limit_h_min -9
_diffrn_reflns_limit_k_max 10
_diffrn_reflns_limit_k_min -10
_diffrn_reflns_limit_l_max 10
_diffrn_reflns_limit_l_min -12
_diffrn_reflns_number 12441
_diffrn_reflns_point_group_measured_fraction_full 0.993
_diffrn_reflns_point_group_measured_fraction_max 0.983
_diffrn_reflns_theta_full 67.679
_diffrn_reflns_theta_max 71.502
_diffrn_reflns_theta_min 4.537
_exptl_absorpt_coefficient_mu 0.923
_exptl_absorpt_correction_T_max 0.7535
_exptl_absorpt_correction_T_min 0.6646
_exptl_absorpt_correction_type multi-scan
_exptl_absorpt_process_details
;
SADABS-2016/2 (Bruker,2016/2) was used for absorption correction. 
wR2(int) was 0.1274 before and 0.0407 after correction. 
The Ratio of minimum to maximum transmission is 0.9274. 
The \l/2 correction factor is Not present.'
;
_exptl_crystal_colour 'clear light colourless'
_exptl_crystal_colour_lustre clear
_exptl_crystal_colour_modifier light
_exptl_crystal_colour_primary colourless
_exptl_crystal_density_diffrn 1.457
_exptl_crystal_description needle
_exptl_crystal_F_000 296
_exptl_crystal_recrystallization_method 'crystallised in H2O'
_exptl_crystal_size_max 0.15
_exptl_crystal_size_mid 0.09
_exptl_crystal_size_min 0.05
_refine_diff_density_max 0.305
_refine_diff_density_min -0.264
_refine_diff_density_rms 0.054
_refine_ls_extinction_method none
_refine_ls_goodness_of_fit_ref 1.051
_refine_ls_hydrogen_treatment mixed
_refine_ls_matrix_type full
_refine_ls_number_parameters 206
_refine_ls_number_reflns 2444
_refine_ls_number_restraints 0
_refine_ls_restrained_S_all 1.051
_refine_ls_R_factor_all 0.0509
_refine_ls_R_factor_gt 0.0437
_refine_ls_shift/su_max 0.000
_refine_ls_shift/su_mean 0.000
_refine_ls_structure_factor_coef Fsqd
_refine_ls_weighting_details 'w=1/[\s^2^(Fo^2^)+(0.0742P)^2^+0.2171P] where P=(Fo^2^+2Fc^2^)/3'
_refine_ls_weighting_scheme calc
_refine_ls_wR_factor_gt 0.1178
_refine_ls_wR_factor_ref 0.1256
_reflns_Friedel_coverage 0.000
_reflns_number_gt 2124
_reflns_number_total 2444
_reflns_threshold_expression 'I > 2\s(I)'
_cod_data_source_file d2ce01505f2.cif
_cod_data_source_block cmpd2
_cod_depositor_comments 'Adding full bibliography for 7246127--7246132.cif.'
_cod_database_code 7246129
_shelx_shelxl_version_number 2018/3
_shelx_space_group_comment
;
The symmetry employed for this shelxl refinement is uniquely defined
by the following loop, which should always be used as a source of
symmetry information in preference to the above space-group names.
They are only intended as comments.
;
_shelx_estimated_absorpt_t_max 0.955
_shelx_estimated_absorpt_t_min 0.874
_diffrn_measurement_ambient_temperature_device_make 'Oxford Cryostream 700'
_olex2_refinement_description
;
1. Fixed Uiso
 At 1.2 times of:
  All C(H) groups, All C(H,H) groups
 At 1.5 times of:
  All C(H,H,H) groups
2.a Secondary CH2 refined with riding coordinates:
 C9(H9A,H9B), C10(H10A,H10B)
2.b Aromatic/amide H refined with riding coordinates:
 C2(H2), C3(H3), C5(H5)
2.c Idealised Me refined as rotating group:
 C11(H11A,H11B,H11C)
;
_olex2_submission_special_instructions 'No special instructions were received'

loop_
_space_group_symop_operation_xyz
'x, y, z'
'-x, -y, -z'

loop_
_atom_site_label
_atom_site_type_symbol
_atom_site_fract_x
_atom_site_fract_y
_atom_site_fract_z
_atom_site_U_iso_or_equiv
_atom_site_adp_type
_atom_site_occupancy
_atom_site_site_symmetry_order
_atom_site_calc_flag
_atom_site_refinement_flags_posn
_atom_site_refinement_flags_adp
_atom_site_refinement_flags_occupancy
_atom_site_disorder_assembly
_atom_site_disorder_group
O1 O 0.88882(14) 0.77162(13) 0.25864(11) 0.0221(3) Uani 1 1 d . . . . .
O2 O 0.85320(15) 1.21535(14) 0.15418(12) 0.0256(3) Uani 1 1 d . . . . .
N1 N 0.73986(17) 0.69811(16) 0.44864(14) 0.0212(3) Uani 1 1 d . . . . .
N2 N 0.61035(16) 0.32008(16) 0.74344(13) 0.0188(3) Uani 1 1 d . . . . .
N3 N 0.58642(17) 0.04068(16) 0.81885(13) 0.0200(3) Uani 1 1 d . . . . .
N4 N 0.71064(17) 0.13000(16) 0.60713(13) 0.0198(3) Uani 1 1 d . . . . .
N5 N 0.49087(18) 0.22901(17) 0.94508(14) 0.0219(3) Uani 1 1 d . . . . .
H5A H 0.483(3) 0.320(3) 0.965(2) 0.034(5) Uiso 1 1 d . . . . .
H5B H 0.467(2) 0.152(3) 1.005(2) 0.020(4) Uiso 1 1 d . . . . .
N6 N 0.67718(19) -0.13293(18) 0.67979(15) 0.0257(3) Uani 1 1 d . . . . .
H6A H 0.637(3) -0.205(3) 0.735(2) 0.022(4) Uiso 1 1 d . . . . .
H6B H 0.711(3) -0.146(3) 0.601(2) 0.034(6) Uiso 1 1 d . . . . .
C1 C 0.83518(19) 0.6544(2) 0.34932(16) 0.0200(3) Uani 1 1 d . . . . .
C2 C 0.8855(2) 0.4905(2) 0.33060(15) 0.0215(3) Uani 1 1 d . . . . .
H2 H 0.952299 0.465805 0.256611 0.026 Uiso 1 1 calc R U . . .
C3 C 0.8359(2) 0.36706(19) 0.42182(16) 0.0213(3) Uani 1 1 d . . . . .
H3 H 0.868104 0.254869 0.411981 0.026 Uiso 1 1 calc R U . . .
C4 C 0.73708(19) 0.40792(19) 0.53001(15) 0.0189(3) Uani 1 1 d . . . . .
C5 C 0.6920(2) 0.5752(2) 0.53703(15) 0.0204(3) Uani 1 1 d . . . . .
H5 H 0.622969 0.604779 0.608703 0.024 Uiso 1 1 calc R U . . .
C6 C 0.68286(18) 0.27792(19) 0.63341(15) 0.0186(3) Uani 1 1 d . . . . .
C7 C 0.56425(19) 0.19575(19) 0.83332(16) 0.0191(3) Uani 1 1 d . . . . .
C8 C 0.65693(19) 0.01637(19) 0.70253(16) 0.0204(3) Uani 1 1 d . . . . .
C9 C 0.8388(2) 0.94115(19) 0.27587(16) 0.0221(3) Uani 1 1 d . . . . .
H9A H 0.897205 0.934092 0.362110 0.027 Uiso 1 1 calc R U . . .
H9B H 0.708122 0.995390 0.276705 0.027 Uiso 1 1 calc R U . . .
C10 C 0.9038(2) 1.04165(19) 0.15225(15) 0.0208(3) Uani 1 1 d . . . . .
H10A H 1.034997 0.987961 0.154719 0.025 Uiso 1 1 calc R U . . .
H10B H 0.850926 1.039964 0.067074 0.025 Uiso 1 1 calc R U . . .
C11 C 0.9131(2) 1.3157(2) 0.03977(18) 0.0293(4) Uani 1 1 d . . . . .
H11A H 0.871183 1.306304 -0.045212 0.044 Uiso 1 1 calc R U . . .
H11B H 1.043515 1.272194 0.048380 0.044 Uiso 1 1 calc R U . . .
H11C H 0.865756 1.437472 0.037517 0.044 Uiso 1 1 calc R U . . .
O3 O 0.51572(17) 0.61575(15) 0.83564(12) 0.0253(3) Uani 1 1 d . . . . .
H3A H 0.541(3) 0.535(3) 0.801(2) 0.032(5) Uiso 1 1 d . . . . .
H3B H 0.402(4) 0.667(3) 0.828(3) 0.049(7) Uiso 1 1 d . . . . .

loop_
_atom_site_aniso_label
_atom_site_aniso_U_11
_atom_site_aniso_U_22
_atom_site_aniso_U_33
_atom_site_aniso_U_23
_atom_site_aniso_U_13
_atom_site_aniso_U_12
O1 0.0269(6) 0.0176(6) 0.0234(6) -0.0071(4) 0.0091(4) -0.0100(4)
O2 0.0333(6) 0.0196(6) 0.0268(6) -0.0083(4) 0.0101(4) -0.0129(5)
N1 0.0234(7) 0.0182(6) 0.0246(7) -0.0085(5) 0.0055(5) -0.0093(5)
N2 0.0213(6) 0.0168(6) 0.0200(6) -0.0074(5) 0.0031(5) -0.0079(5)
N3 0.0226(6) 0.0173(6) 0.0221(7) -0.0075(5) 0.0047(5) -0.0088(5)
N4 0.0232(6) 0.0186(6) 0.0206(7) -0.0088(5) 0.0053(5) -0.0093(5)
N5 0.0318(7) 0.0164(6) 0.0221(7) -0.0083(5) 0.0089(5) -0.0127(5)
N6 0.0361(8) 0.0206(7) 0.0281(8) -0.0125(6) 0.0156(6) -0.0163(6)
C1 0.0189(7) 0.0192(7) 0.0220(8) -0.0053(6) 0.0017(5) -0.0080(6)
C2 0.0244(8) 0.0219(8) 0.0185(7) -0.0083(6) 0.0062(6) -0.0078(6)
C3 0.0217(7) 0.0165(7) 0.0262(8) -0.0084(6) 0.0029(6) -0.0064(6)
C4 0.0180(7) 0.0186(7) 0.0214(8) -0.0067(6) 0.0019(6) -0.0078(6)
C5 0.0235(7) 0.0218(8) 0.0183(7) -0.0080(6) 0.0050(5) -0.0099(6)
C6 0.0153(7) 0.0178(7) 0.0217(8) -0.0069(6) 0.0001(5) -0.0044(5)
C7 0.0180(7) 0.0176(7) 0.0214(7) -0.0062(5) -0.0003(5) -0.0059(6)
C8 0.0192(7) 0.0169(7) 0.0265(8) -0.0093(6) 0.0037(6) -0.0063(6)
C9 0.0257(8) 0.0194(8) 0.0237(8) -0.0086(6) 0.0072(6) -0.0099(6)
C10 0.0235(7) 0.0189(7) 0.0209(8) -0.0065(6) 0.0049(6) -0.0087(6)
C11 0.0352(9) 0.0224(8) 0.0313(9) -0.0052(6) 0.0082(7) -0.0146(7)
O3 0.0331(7) 0.0198(6) 0.0278(6) -0.0127(5) 0.0102(5) -0.0115(5)

loop_
_atom_type_symbol
_atom_type_description
_atom_type_scat_dispersion_real
_atom_type_scat_dispersion_imag
_atom_type_scat_source
C C 0.0181 0.0091 'International Tables Vol C Tables 4.2.6.8 and 6.1.1.4'
H H 0.0000 0.0000 'International Tables Vol C Tables 4.2.6.8 and 6.1.1.4'
N N 0.0311 0.0180 'International Tables Vol C Tables 4.2.6.8 and 6.1.1.4'
O O 0.0492 0.0322 'International Tables Vol C Tables 4.2.6.8 and 6.1.1.4'

loop_
_geom_angle_atom_site_label_1
_geom_angle_atom_site_label_2
_geom_angle_atom_site_label_3
_geom_angle
_geom_angle_site_symmetry_1
_geom_angle_site_symmetry_3
_geom_angle_publ_flag
C1 O1 C9 117.56(12) . . ?
C10 O2 C11 110.87(12) . . ?
C1 N1 C5 116.93(13) . . ?
C6 N2 C7 114.39(12) . . ?
C7 N3 C8 114.50(13) . . ?
C6 N4 C8 114.45(13) . . ?
H5A N5 H5B 117.2(19) . . ?
C7 N5 H5A 122.2(15) . . ?
C7 N5 H5B 119.8(13) . . ?
H6A N6 H6B 120.7(18) . . ?
C8 N6 H6A 119.4(13) . . ?
C8 N6 H6B 118.7(14) . . ?
O1 C1 C2 116.54(13) . . ?
N1 C1 O1 119.56(14) . . ?
N1 C1 C2 123.90(14) . . ?
C1 C2 H2 120.9 . . ?
C3 C2 C1 118.29(14) . . ?
C3 C2 H2 120.9 . . ?
C2 C3 H3 120.3 . . ?
C2 C3 C4 119.40(14) . . ?
C4 C3 H3 120.3 . . ?
C3 C4 C6 121.63(13) . . ?
C5 C4 C3 117.32(14) . . ?
C5 C4 C6 121.05(14) . . ?
N1 C5 C4 124.14(14) . . ?
N1 C5 H5 117.9 . . ?
C4 C5 H5 117.9 . . ?
N2 C6 C4 117.55(13) . . ?
N4 C6 N2 126.16(14) . . ?
N4 C6 C4 116.28(13) . . ?
N3 C7 N2 125.10(14) . . ?
N5 C7 N2 117.66(13) . . ?
N5 C7 N3 117.23(14) . . ?
N3 C8 N4 125.35(13) . . ?
N6 C8 N3 117.50(14) . . ?
N6 C8 N4 117.15(14) . . ?
O1 C9 H9A 111.1 . . ?
O1 C9 H9B 111.1 . . ?
O1 C9 C10 103.51(12) . . ?
H9A C9 H9B 109.0 . . ?
C10 C9 H9A 111.1 . . ?
C10 C9 H9B 111.1 . . ?
O2 C10 C9 108.66(12) . . ?
O2 C10 H10A 110.0 . . ?
O2 C10 H10B 110.0 . . ?
C9 C10 H10A 110.0 . . ?
C9 C10 H10B 110.0 . . ?
H10A C10 H10B 108.3 . . ?
O2 C11 H11A 109.5 . . ?
O2 C11 H11B 109.5 . . ?
O2 C11 H11C 109.5 . . ?
H11A C11 H11B 109.5 . . ?
H11A C11 H11C 109.5 . . ?
H11B C11 H11C 109.5 . . ?
H3A O3 H3B 109(2) . . ?

loop_
_geom_bond_atom_site_label_1
_geom_bond_atom_site_label_2
_geom_bond_distance
_geom_bond_site_symmetry_2
_geom_bond_publ_flag
O1 C1 1.3500(18) . ?
O1 C9 1.4444(17) . ?
O2 C10 1.4204(18) . ?
O2 C11 1.4260(19) . ?
N1 C1 1.323(2) . ?
N1 C5 1.347(2) . ?
N2 C6 1.343(2) . ?
N2 C7 1.354(2) . ?
N3 C7 1.3470(19) . ?
N3 C8 1.348(2) . ?
N4 C6 1.331(2) . ?
N4 C8 1.353(2) . ?
N5 H5A 0.85(2) . ?
N5 H5B 0.84(2) . ?
N5 C7 1.335(2) . ?
N6 H6A 0.86(2) . ?
N6 H6B 0.87(2) . ?
N6 C8 1.338(2) . ?
C1 C2 1.404(2) . ?
C2 H2 0.9500 . ?
C2 C3 1.371(2) . ?
C3 H3 0.9500 . ?
C3 C4 1.405(2) . ?
C4 C5 1.389(2) . ?
C4 C6 1.487(2) . ?
C5 H5 0.9500 . ?
C9 H9A 0.9900 . ?
C9 H9B 0.9900 . ?
C9 C10 1.510(2) . ?
C10 H10A 0.9900 . ?
C10 H10B 0.9900 . ?
C11 H11A 0.9800 . ?
C11 H11B 0.9800 . ?
C11 H11C 0.9800 . ?
O3 H3A 0.83(2) . ?
O3 H3B 0.86(3) . ?

loop_
_geom_hbond_atom_site_label_D
_geom_hbond_atom_site_label_H
_geom_hbond_atom_site_label_A
_geom_hbond_distance_DH
_geom_hbond_distance_HA
_geom_hbond_distance_DA
_geom_hbond_angle_DHA
_geom_hbond_site_symmetry_A
_geom_hbond_publ_flag
N5 H5A O3 0.85(2) 2.27(2) 2.9380(18) 134.8(19) 2_667 yes
N5 H5B N3 0.84(2) 2.22(2) 3.0547(19) 173.5(18) 2_657 yes
N6 H6A O3 0.86(2) 2.13(2) 2.9826(18) 168.5(18) 1_545 yes
N6 H6B N1 0.87(2) 2.32(2) 3.0822(19) 147.3(18) 1_545 yes
O3 H3A N2 0.83(2) 2.01(2) 2.8408(17) 173(2) . yes
O3 H3B O2 0.86(3) 1.97(3) 2.8235(17) 169(2) 2_676 yes

loop_
_geom_torsion_atom_site_label_1
_geom_torsion_atom_site_label_2
_geom_torsion_atom_site_label_3
_geom_torsion_atom_site_label_4
_geom_torsion
_geom_torsion_site_symmetry_1
_geom_torsion_site_symmetry_2
_geom_torsion_site_symmetry_3
_geom_torsion_site_symmetry_4
_geom_torsion_publ_flag
O1 C1 C2 C3 179.03(13) . . . . ?
O1 C9 C10 O2 176.95(11) . . . . ?
N1 C1 C2 C3 -1.2(2) . . . . ?
C1 O1 C9 C10 -174.88(11) . . . . ?
C1 N1 C5 C4 0.3(2) . . . . ?
C1 C2 C3 C4 0.1(2) . . . . ?
C2 C3 C4 C5 1.1(2) . . . . ?
C2 C3 C4 C6 -178.78(13) . . . . ?
C3 C4 C5 N1 -1.3(2) . . . . ?
C3 C4 C6 N2 171.05(13) . . . . ?
C3 C4 C6 N4 -9.2(2) . . . . ?
C5 N1 C1 O1 -179.22(12) . . . . ?
C5 N1 C1 C2 1.0(2) . . . . ?
C5 C4 C6 N2 -8.8(2) . . . . ?
C5 C4 C6 N4 170.94(13) . . . . ?
C6 N2 C7 N3 0.1(2) . . . . ?
C6 N2 C7 N5 -179.83(13) . . . . ?
C6 N4 C8 N3 -2.4(2) . . . . ?
C6 N4 C8 N6 178.29(13) . . . . ?
C6 C4 C5 N1 178.54(13) . . . . ?
C7 N2 C6 N4 0.3(2) . . . . ?
C7 N2 C6 C4 -179.97(12) . . . . ?
C7 N3 C8 N4 2.7(2) . . . . ?
C7 N3 C8 N6 -177.93(13) . . . . ?
C8 N3 C7 N2 -1.5(2) . . . . ?
C8 N3 C7 N5 178.43(13) . . . . ?
C8 N4 C6 N2 0.7(2) . . . . ?
C8 N4 C6 C4 -179.00(12) . . . . ?
C9 O1 C1 N1 0.3(2) . . . . ?
C9 O1 C1 C2 -179.94(12) . . . . ?
C11 O2 C10 C9 179.49(12) . . . . ?
